data_1535896
loop_
_publ_author_name
'Carrillo-Cabrera, W.'
'Cardoso Gil, R.'
'Somer, M.'
'von Schnering, H.G.'
'Persil, O.'

_publ_section_title
;
 Na12 Ge17: a compound with the Zintl anions (Ge4)(4-) and (Ge9)(4-) -
 synthesis, crystal structure and Raman spectrum
;
_journal_name_full 'Zeitschrift fuer Anorganische und Allgemeine Chemie'
_journal_page_first 601
_journal_page_last 608
_journal_volume 629
_journal_year 2003
_chemical_formula_sum 'Ge17 Na12'
_chemical_name_systematic 'Na12 (Ge4)2 Ge9'
_space_group_IT_number 14
_symmetry_space_group_name_Hall '-P 2ybc'
_symmetry_space_group_name_H-M 'P 1 21/c 1'
_cell_angle_alpha 90
_cell_angle_beta 91.31
_cell_angle_gamma 90
_cell_formula_units_Z 16
_cell_length_a 22.117
_cell_length_b 12.803
_cell_length_c 41.557
_cell_volume 11764.369
_citation_journal_id_ASTM ZAACAB
_cod_data_source_file Carrillo-Cabrera_ZAACAB_2003_930.cif
_cod_data_source_block Ge17Na12
_cod_original_cell_volume 11764.37
_cod_database_code 1535896

loop_
_symmetry_equiv_pos_as_xyz
x,y,z
-x,y+1/2,-z+1/2
-x,-y,-z
x,-y-1/2,z-1/2

loop_
_atom_site_label
_atom_site_type_symbol
_atom_site_fract_x
_atom_site_fract_y
_atom_site_fract_z
_atom_site_occupancy
_atom_site_U_iso_or_equiv
Ge8 Ge 0.1244 0.8973 0.12019 1 0.0
Na39 Na 0.3504 0.969 0.4736 1 0.0
Na19 Na 0.4079 0.619 0.1983 1 0.0
Ge5 Ge 0.1843 0.0382 0.09438 1 0.0
Ge67 Ge 0.0841 0.0837 0.4873 0.5 0.0
Ge52 Ge 0.3439 0.1938 0.5707 0.5 0.0
Ge38 Ge 0.5108 0.7112 0.25032 1 0.0
Ge65 Ge 0.0486 0.1473 0.428 0.5 0.0
Ge49 Ge 0.489 0.339 0.5213 0.5 0.0
Ge50 Ge 0.3756 0.3741 0.50445 1 0.0
Na16 Na 0.9196 0.144 0.0514 1 0.0
Na8 Na 0.1132 0.233 0.0829 1 0.0
Ge30 Ge 0.1965 0.3993 0.1274 1 0.0
Ge84 Ge 0.0571 0.1487 0.3168 0.5 0.0
Ge75 Ge 0.1094 0.2938 0.234 1 0.0
Na17 Na 0.2425 0.703 0.4101 1 0.0
Na33 Na 0.2777 0.023 0.2907 1 0.0
Ge80 Ge 0.0267 0.3343 0.322 0.5 0.0
Ge69 Ge 0.0247 0.2379 0.5111 0.5 0.0
Na34 Na 0.4292 0.258 0.3833 1 0.0
Na25 Na 0.2594 0.195 0.1333 1 0.0
Na4 Na 0.2231 0.72 0.1669 1 0.0
Na29 Na 0.6731 0.982 0.3768 1 0.0
Na18 Na 0.2875 0.511 0.4597 1 0.0
Ge27 Ge 0.194 0.687 0.48364 1 0.0
Ge33 Ge 0.6155 0.634 0.3305 1 0.0
Na43 Na 0.1044 0.889 0.5336 1 0.0
Ge13 Ge 0.3004 0.7076 0.22981 1 0.0
Ge12 Ge 0.0769 0.7835 0.33853 1 0.0
Ge45 Ge 0.4102 0.0751 0.5347 0.5 0.0
Ge4 Ge 0.4532 0.806 0.15405 1 0.0
Ge70 Ge 0.0377 0.2818 0.5152 0.5 0.0
Na13 Na 0.182 0.4327 0.3871 1 0.0
Ge68 Ge 0.0652 0.0984 0.4887 0.5 0.0
Ge28 Ge 0.2723 0.6444 0.52688 1 0.0
Ge78 Ge 0.1329 0.2977 0.33028 1 0.0
Ge43 Ge 0.5017 0.1335 0.5265 0.5 0.0
Ge66 Ge 0.0643 0.1229 0.4295 0.5 0.0
Ge20 Ge 0.3711 0.5763 0.39596 1 0.0
Na11 Na 0.1968 0.091 0.2098 1 0.0
Ge1 Ge 0.442 0.793 0.09279 1 0.0
Ge41 Ge 0.6214 0.7169 0.23333 1 0.0
Ge17 Ge 0.3841 0.4572 0.34742 1 0.0
Ge54 Ge 0.3969 0.3786 0.5663 0.5 0.0
Ge55 Ge 0.4118 0.3949 0.5638 0.5 0.0
Ge19 Ge 0.3219 0.3988 0.39515 1 0.0
Ge40 Ge 0.6369 0.8819 0.2674 1 0.0
Ge62 Ge 0.067 0.4191 0.4729 0.5 0.0
Ge22 Ge 0.3112 0.0967 0.36012 1 0.0
Na37 Na 0.9977 0.107 0.1856 1 0.0
Ge39 Ge 0.5272 0.8786 0.28541 1 0.0
Na26 Na 0.2204 0.437 0.0493 1 0.0
Ge23 Ge 0.3916 0.028 0.40027 1 0.0
Na44 Na 0.1109 0.873 0.1933 1 0.0
Ge51 Ge 0.3229 0.1941 0.50921 1 0.0
Ge44 Ge 0.4276 0.2131 0.48308 1 0.0
Ge36 Ge 0.6847 0.7042 0.28659 1 0.0
Na28 Na 0.4893 0.032 0.1268 1 0.0
Ge3 Ge 0.3545 0.7366 0.13048 1 0.0
Ge16 Ge 0.1878 0.6867 0.24015 1 0.0
Na15 Na 0.2988 0.525 0.2806 1 0.0
Ge53 Ge 0.341 0.2405 0.5709 0.5 0.0
Na9 Na 0.2906 0.3 0.3278 1 0.0
Na5 Na 0.3896 0.789 0.421 1 0.0
Na27 Na 0.0602 0.701 0.1163 1 0.0
Ge31 Ge 0.1038 0.4668 0.09696 1 0.0
Ge82 Ge 0.0699 0.1194 0.25396 1 0.0
Ge77 Ge 0.1645 0.1434 0.2891 0.5 0.0
Na42 Na 0.3878 0.85 0.267 1 0.0
Ge6 Ge 0.221 0.9596 0.14769 1 0.0
Ge10 Ge 0.1155 0.827 0.39589 1 0.0
Ge37 Ge 0.5873 0.5742 0.27323 1 0.0
Ge34 Ge 0.5113 0.6985 0.31301 1 0.0
Na2 Na 0.3375 0.9067 0.1843 1 0.0
Ge72 Ge 0.1871 0.3366 0.2753 0.5 0.0
Na41 Na 0.1694 0.082 0.3765 1 0.0
Ge32 Ge 0.1273 0.5327 0.15432 1 0.0
Na23 Na 0.2466 0.101 0.0352 1 0.0
Ge63 Ge 0.9918 0.3034 0.4557 0.5 0.0
Ge60 Ge 0.1435 0.2389 0.51084 1 0.0
Ge57 Ge 0.0864 0.3228 0.4224 1 0.0
Ge25 Ge 0.3039 0.7462 0.47758 1 0.0
Ge18 Ge 0.2821 0.5435 0.35745 1 0.0
Na30 Na 0.9834 0.4816 0.1352 1 0.0
Ge21 Ge 0.3543 0.9149 0.35268 1 0.0
Ge76 Ge 0.1774 0.1819 0.2805 0.5 0.0
Ge64 Ge 0.9907 0.2649 0.4555 0.5 0.0
Na40 Na 0.6508 0.154 0.441 1 0.0
Na36 Na 0.3322 0.95 0.1021 1 0.0
Ge11 Ge 0.1117 0.6358 0.37636 1 0.0
Na7 Na 0.3742 0.691 0.3323 1 0.0
Na3 Na 0.0902 0.307 0.1621 1 0.0
Ge2 Ge 0.5502 0.1243 0.37288 1 0.0
Na32 Na 0.2286 0.787 0.0893 1 0.0
Ge9 Ge 0.9869 0.2338 0.11386 1 0.0
Na48 Na 0.8833 0.071 0.9627 1 0.0
Na24 Na 0.5292 0.925 0.2074 1 0.0
Ge58 Ge 0.1594 0.1679 0.448 0.5 0.0
Ge61 Ge 0.0719 0.4053 0.4873 0.5 0.0
Ge81 Ge 1.0043 0.2841 0.2597 1 0.0
Ge73 Ge 0.0698 0.4216 0.2898 0.5 0.0
Ge14 Ge 0.2351 0.8721 0.23464 1 0.0
Na46 Na 0.4354 0.097 0.322 1 0.0
Ge7 Ge 0.1277 0.0789 0.14552 1 0.0
Ge56 Ge 0.1744 0.3547 0.464 1 0.0
Na21 Na 0.07 0.569 0.2198 1 0.0
Na20 Na 0.9895 0.4039 0.058 1 0.0
Ge26 Ge 0.2389 0.8356 0.51818 1 0.0
Ge35 Ge 0.6163 0.8309 0.32576 1 0.0
Na31 Na 0.593 0.3797 0.4787 1 0.0
Ge71 Ge 0.1752 0.3766 0.2816 0.5 0.0
Na6 Na 0.166 0.6 0.311 1 0.0
Ge48 Ge 0.4856 0.3612 0.5295 0.5 0.0
Ge83 Ge 0.0867 0.1129 0.3151 0.5 0.0
Na35 Na 0.2287 0.451 0.2026 1 0.0
Ge59 Ge 0.1654 0.1478 0.4578 0.5 0.0
Ge15 Ge 0.2596 0.762 0.28418 1 0.0
Na12 Na 0.2982 0.196 0.4298 1 0.0
Ge46 Ge 0.393 0.0832 0.5446 0.5 0.0
Ge74 Ge 0.0845 0.4272 0.2776 0.5 0.0
Na10 Na 0.1882 0.918 0.4525 1 0.0
Na47 Na 0.0003 0.987 0.1131 1 0.0
Na14 Na 0.1155 0.87 0.2764 1 0.0
Ge79 Ge 0.0152 0.2672 0.3196 0.5 0.0
Ge29 Ge 0.1931 0.5851 0.10744 1 0.0
Na45 Na 0.2224 0.831 0.3464 1 0.0
Na1 Na 0.4981 0.078 0.4398 1 0.0
Na38 Na 0.4469 0.441 0.4436 1 0.0
Ge24 Ge 0.2852 0.9522 0.39963 1 0.0
Na22 Na 0.497 0.9057 0.3647 1 0.0
Ge47 Ge 0.4604 0.2219 0.57805 1 0.0
Ge42 Ge 0.5106 0.1661 0.5245 0.5 0.0
